data_2009494
loop_
_publ_author_name
'Sch\"urmann, M.'
'Huber, F.'

_publ_section_title
;
 Tris(2-pyridinethiolato)(<i>p</i>-tolyl)tin(IV),
 [Sn(C~5~H~4~NS)~3~(C~7~H~7~)]
;
_journal_issue 2
_journal_name_full 'Acta Crystallographica Section C'
_journal_page_first 206
_journal_page_last 209
_journal_paper_doi 10.1107/S0108270193007310
_journal_volume 50
_journal_year 1994
_chemical_formula_sum 'C22 H19 N3 S3 Sn'
_chemical_formula_weight 540.28
_space_group_IT_number 14
_space_group_name_Hall '-P 2yn'
_space_group_name_H-M_alt 'P 1 21/n 1'
_symmetry_cell_setting monoclinic
_symmetry_space_group_name_Hall '-P 2yn'
_symmetry_space_group_name_H-M 'P 1 21/n 1'
_atom_type_scat_source IntTabIV
_cell_angle_alpha 90.0
_cell_angle_beta 103.64(2)
_cell_angle_gamma 90.0
_cell_formula_units_Z 4
_cell_length_a 8.848(3)
_cell_length_b 16.139(3)
_cell_length_c 16.465(4)
_cell_measurement_reflns_used 50
_cell_measurement_temperature 291.0(10)
_cell_measurement_theta_max 12.8
_cell_measurement_theta_min 7.5
_cell_volume 2284.9(11)
_diffrn_measurement_device 'Nicolet R3m/V'
_diffrn_measurement_method \w/2\q
_diffrn_radiation_type MoK\a
_diffrn_radiation_wavelength 0.71073
_diffrn_reflns_av_R_equivalents 0.018
_diffrn_reflns_limit_h_max 4
_diffrn_reflns_limit_h_min -10
_diffrn_reflns_limit_k_max 19
_diffrn_reflns_limit_k_min -1
_diffrn_reflns_limit_l_max 19
_diffrn_reflns_limit_l_min -19
_diffrn_reflns_number 7070
_diffrn_reflns_theta_max 25
_diffrn_standards_decay_% <3.8
_diffrn_standards_interval_time 150
_diffrn_standards_number 6
_exptl_absorpt_coefficient_mu 1.406
_exptl_absorpt_correction_T_max 0.969
_exptl_absorpt_correction_T_min 0.903
_exptl_absorpt_correction_type empirical
_exptl_crystal_colour 'Light yellow'
_exptl_crystal_density_diffrn 1.571
_exptl_crystal_description Prism
_exptl_crystal_size_max 0.16
_exptl_crystal_size_mid 0.14
_exptl_crystal_size_min 0.14
_refine_diff_density_max 0.66
_refine_diff_density_min -0.44
_refine_ls_extinction_method none
_refine_ls_goodness_of_fit_obs 0.6
_refine_ls_hydrogen_treatment refU
_refine_ls_number_parameters 264
_refine_ls_number_reflns 1887
_refine_ls_R_factor_obs 0.0485
_refine_ls_shift/esd_max 0.001
_refine_ls_structure_factor_coef F
_refine_ls_weighting_details 'w=\s^2^(F) + 0.0003F^2^'
_refine_ls_weighting_scheme calc
_refine_ls_wR_factor_obs 0.0393
_reflns_number_observed 1887
_reflns_number_total 4047
_reflns_observed_criterion F>2\s(F)
_cod_data_source_file sh1055.cif
_cod_data_source_block sh1055_structure_1_of_1
_cod_depositor_comments
;
The following automatic conversions were performed:

'_refine_ls_weighting_scheme' value 'w=\s^2^(F) + 0.0003F^2^' was
changed to 'calc'. New tag '_refine_ls_weighting_details' was
created. The value of the new tag was set to 'w=\s^2^(F) +
0.0003F^2^'.

Automatic conversion script
Id: cif_fix_values 3143 2015-03-26 13:38:13Z robertas 
;
_cod_original_cell_volume 2285
_cod_original_sg_symbol_H-M 'P 21/n'
_cod_database_code 2009494

loop_
_space_group_symop_id
_space_group_symop_operation_xyz
1 x,y,z
2 -x+1/2,y+1/2,-z+1/2
3 -x,-y,-z
4 x+1/2,-y+1/2,z+1/2

loop_
_atom_site_label
_atom_site_fract_x
_atom_site_fract_y
_atom_site_fract_z
_atom_site_U_iso_or_equiv
Sn(1) .12796(8) .12104(4) .29360(4) .0497
S(1) .1001(3) .1595(2) .43550(10) .0575
S(2) -.1513(4) .0691(2) .2351(2) .0718
S(3) .1927(4) -.0312(2) .3330(2) .0704
C(1) .2030(10) .1354(6) .1815(5) .0455
C(2) .2640(10) .0682(6) .1465(6) .0583
C(3) .3080(10) .0737(7) .0719(6) .0677
C(4) .2940(10) .1481(7) .0271(6) .0622
C(5) .2390(10) .2158(7) .0627(6) .0647
C(6) .1950(10) .2087(6) .1394(5) .0538
C(7) .3370(10) .1524(7) -.0565(6) .0924
C(11) .2180(10) .2438(6) .4264(5) .0481
N(11) .2519(9) .2530(5) .3528(4) .0434
C(13) .3410(10) .3162(7) .3415(6) .0637
C(14) .4020(10) .3737(7) .4024(7) .0722
C(15) .3690(10) .3633(7) .4791(7) .0760
C(16) .2750(10) .3001(7) .4924(6) .0652
C(21) -.1970(10) .1726(7) .2250(5) .0526
N(21) -.0784(9) .2250(6) .2460(4) .0515
C(23) -.1020(10) .3079(7) .2405(6) .0588
C(24) -.247(2) .3403(7) .2133(6) .0719
C(25) -.3720(10) .2870(9) .1906(6) .0745
C(26) -.3470(10) .2031(8) .1981(6) .0671
C(31) .3810(10) .0036(7) .3688(5) .0576
N(31) .3970(10) .0866(5) .3620(4) .0478
C(33) .5370(10) .1209(7) .3840(5) .0598
C(34) .6680(10) .0783(8) .4194(6) .0767
C(35) .650(2) -.0080(9) .4269(7) .0867
C(36) .512(2) -.0430(8) .4039(7) .0809
H(2a) .2730(10) .0167(6) .1766(6) ?
H(3a) .3490(10) .0263(7) .0496(6) ?
H(5a) .2320(10) .2678(7) .0336(6) ?
H(6a) .1570(10) .2566(6) .1628(5) ?
H(7a) .3200(10) .2078(7) -.0780(6) ?
H(7b) .4440(10) .1375(7) -.0509(6) ?
H(7c) .2720(10) .1147(7) -.0943(6) ?
H(13a) .3610(10) .3230(7) .2870(6) ?
H(14a) .4680(10) .4179(7) .3920(7) ?
H(15a) .4090(10) .4024(7) .5229(7) ?
H(16a) .2520(10) .2931(7) .5461(6) ?
H(23a) -.0130(10) .3436(7) .2573(6) ?
H(24a) -.262(2) .3992(7) .2095(6) ?
H(25a) -.4750(10) .3089(9) .1690(6) ?
H(26a) -.4350(10) .1667(8) .1843(6) ?
H(33a) .5430(10) .1795(7) .3752(5) ?
H(34a) .7670(10) .1051(8) .4380(6) ?
H(35a) .739(2) -.0418(9) .4489(7) ?
H(36a) .503(2) -.1016(8) .4119(7) ?

loop_
_geom_angle_atom_site_label_1
_geom_angle_atom_site_label_2
_geom_angle_atom_site_label_3
_geom_angle
_geom_angle_publ_flag
N(21) Sn(1) N(31) 150.2(3) yes
N(11) Sn(1) N(31) 73.9(3) yes
N(11) Sn(1) N(21) 76.5(3) yes
C(1) Sn(1) N(31) 87.4(3) yes
C(1) Sn(1) N(21) 90.6(3) yes
C(1) Sn(1) N(11) 92.7(3) yes
S(3) Sn(1) N(31) 62.1(2) yes
S(3) Sn(1) N(21) 146.5(2) yes
S(3) Sn(1) N(11) 131.9(2) yes
S(3) Sn(1) C(1) 103.1(3) yes
S(2) Sn(1) N(31) 147.5(2) yes
S(2) Sn(1) N(21) 61.9(2) yes
S(2) Sn(1) N(11) 136.2(2) yes
S(2) Sn(1) C(1) 100.5(2) yes
S(2) Sn(1) S(3) 85.42(9) yes
S(1) Sn(1) N(31) 85.7(2) yes
S(1) Sn(1) N(21) 84.2(2) yes
S(1) Sn(1) N(11) 63.3(2) yes
S(1) Sn(1) C(1) 156.0(3) yes
S(1) Sn(1) S(3) 93.86(9) yes
S(1) Sn(1) S(2) 97.70(10) yes
Sn(1) S(1) C(11) 85.4(3) yes
Sn(1) S(2) C(21) 84.5(4) yes
Sn(1) S(3) C(31) 85.1(4) yes
Sn(1) C(1) C(6) 123.1(7) yes
Sn(1) C(1) C(2) 120.4(6) yes
Sn(1) N(11) C(11) 95.1(5) yes
Sn(1) N(11) C(13) 145.4(6) yes
Sn(1) N(21) C(21) 97.5(7) yes
Sn(1) N(21) C(23) 141.5(7) yes
Sn(1) N(31) C(31) 98.7(6) yes
Sn(1) N(31) C(33) 140.9(7) yes

loop_
_geom_bond_atom_site_label_1
_geom_bond_atom_site_label_2
_geom_bond_distance
_geom_bond_publ_flag
Sn(1) S(1) 2.486(3) yes
Sn(1) S(2) 2.571(3) yes
Sn(1) S(3) 2.571(3) yes
Sn(1) C(1) 2.119(9) yes
Sn(1) N(11) 2.487(7) yes
Sn(1) N(21) 2.468(8) yes
Sn(1) N(31) 2.444(8) yes
S(1) C(11) 1.740(10) yes
S(2) C(21) 1.720(10) yes
S(3) C(31) 1.720(10) yes
C(11) N(11) 1.320(10) yes
N(11) C(13) 1.330(10) yes
C(21) N(21) 1.330(10) yes
N(21) C(23) 1.350(10) yes
C(31) N(31) 1.360(10) yes
N(31) C(33) 1.330(10) yes
